data_7220640
loop_
_publ_author_name
'Zieli\'nski, Witold'
'Katrusiak, Andrzej'

_publ_section_title
;
 Hydrate smaller than the anhydrate
;
_journal_issue 29
_journal_name_full CrystEngComm
_journal_page_first 5468
_journal_paper_doi 10.1039/C5CE00694E
_journal_volume 17
_journal_year 2015
_chemical_formula_moiety '0.25(H4 O4), 2(C9 H10 N2)'
_chemical_formula_sum 'C18 H21 N4 O'
_chemical_formula_weight 309.39
_chemical_name_common '5,6-dimethylbenzimidazole hemihydrate'
_chemical_name_systematic
;
 5,6-dimethylbenzimidazole hemihydrate
;
_space_group_crystal_system orthorhombic
_space_group_IT_number 70
_space_group_name_Hall '-F 2uv 2vw'
_space_group_name_H-M_alt 'F d d d'
_symmetry_space_group_name_Hall '-F 2uv 2vw'
_symmetry_space_group_name_H-M 'F d d d :2'
_atom_sites_solution_hydrogens mixed
_atom_sites_solution_primary direct
_audit_creation_date 2015-05-28
_audit_creation_method
;
Olex2 1.2
(compiled 2015.01.26 svn.r3150 for OlexSys, GUI svn.r4998)
;
_audit_update_record
;
2015-05-28 deposited with the CCDC.
2015-06-01 downloaded from the CCDC.
;
_cell_angle_alpha 90
_cell_angle_beta 90
_cell_angle_gamma 90
_cell_formula_units_Z 8
_cell_length_a 6.9376(16)
_cell_length_b 12.228(3)
_cell_length_c 34.174(2)
_cell_measurement_reflns_used 1257
_cell_measurement_temperature 296
_cell_measurement_theta_max 25.5180
_cell_measurement_theta_min 3.4130
_cell_volume 2899.1(10)
_computing_cell_refinement
;
CrysAlisPro, Agilent Technologies,
Version 1.171.37.31 (release 14-01-2014 CrysAlis171 .NET)
(compiled Jan 14 2014,18:38:05)
;
_computing_data_collection
;
CrysAlisPro, Agilent Technologies,
Version 1.171.37.31 (release 14-01-2014 CrysAlis171 .NET)
(compiled Jan 14 2014,18:38:05)
;
_computing_data_reduction
;
CrysAlisPro, Agilent Technologies,
Version 1.171.37.31 (release 14-01-2014 CrysAlis171 .NET)
(compiled Jan 14 2014,18:38:05)
;
_computing_molecular_graphics 'Olex2 (Dolomanov et al., 2009)'
_computing_publication_material 'Olex2 (Dolomanov et al., 2009)'
_computing_structure_refinement 'ShelXL (Sheldrick, 2008)'
_computing_structure_solution 'ShelXS (Sheldrick, 2008)'
_diffrn_ambient_temperature 296
_diffrn_detector 'CCD plate'
_diffrn_detector_area_resol_mean 16.1544
_diffrn_detector_type Eos
_diffrn_measured_fraction_theta_full 0.524
_diffrn_measured_fraction_theta_max 0.470
_diffrn_measurement_details
;
  1 phi    -35.00   19.60   0.7000   32.0000
omega____ theta____ kappa____ phi______ frames
   0.0000  -30.0000    0.0000     -     78

  2 phi    140.00  199.50   0.7000   32.0000
omega____ theta____ kappa____ phi______ frames
   0.0000  -30.0000    0.0000     -     85

  3 phi    160.00  216.70   0.7000   32.0000
omega____ theta____ kappa____ phi______ frames
   0.0000   30.0000    0.0000     -     81

  4 phi    -20.00   34.60   0.7000   32.0000
omega____ theta____ kappa____ phi______ frames
   0.0000   30.0000    0.0000     -     78

  5 omega  -24.00   23.60   0.7000   32.0000
omega____ theta____ kappa____ phi______ frames
    -       30.0000   39.4600  -12.9000 68

  6 omega  -24.00   23.60   0.7000   32.0000
omega____ theta____ kappa____ phi______ frames
    -       30.0000   39.4600  167.1000 68

  7 omega  -50.00    9.50   0.7000   32.0000
omega____ theta____ kappa____ phi______ frames
    -      -30.0000   39.4600  167.1000 85

  8 omega  -50.00    9.50   0.7000   32.0000
omega____ theta____ kappa____ phi______ frames
    -      -30.0000   39.4600  -12.9000 85

  9 omega  -64.00   -8.00   0.7000   32.0000
omega____ theta____ kappa____ phi______ frames
    -      -30.0000   81.4000  -28.9000 80

 10 omega  -64.00   -8.00   0.7000   32.0000
omega____ theta____ kappa____ phi______ frames
    -      -30.0000   81.4000  151.1000 80

 11 omega  -19.00    7.60   0.7000   32.0000
omega____ theta____ kappa____ phi______ frames
    -       30.0000   81.4000  151.1000 38

 12 omega  -19.00    7.60   0.7000   32.0000
omega____ theta____ kappa____ phi______ frames
    -       30.0000   81.4000  -28.9000 38

 13 omega  -43.00  -21.30   0.7000   32.0000
omega____ theta____ kappa____ phi______ frames
    -       30.0000  134.6000  -56.9000 31

 14 omega  -43.00  -21.30   0.7000   32.0000
omega____ theta____ kappa____ phi______ frames
    -       30.0000  134.6000  123.1000 31

 15 omega  -90.00  -36.10   0.7000   32.0000
omega____ theta____ kappa____ phi______ frames
    -      -30.0000  134.6000  123.1000 77

 16 omega  -90.00  -36.10   0.7000   32.0000
omega____ theta____ kappa____ phi______ frames
    -      -30.0000  134.6000  -56.9000 77
;
_diffrn_measurement_device 'four-circle diffractometer'
_diffrn_measurement_device_type 'Xcalibur, Eos'
_diffrn_measurement_method '\w and \p scans'
_diffrn_orient_matrix_UB_11 0.0743475000
_diffrn_orient_matrix_UB_12 0.0397618000
_diffrn_orient_matrix_UB_13 0.0007886000
_diffrn_orient_matrix_UB_21 0.0194800000
_diffrn_orient_matrix_UB_22 -0.0085736000
_diffrn_orient_matrix_UB_23 -0.0201493000
_diffrn_orient_matrix_UB_31 -0.0675484000
_diffrn_orient_matrix_UB_32 0.0412621000
_diffrn_orient_matrix_UB_33 -0.0049416000
_diffrn_radiation_monochromator graphite
_diffrn_radiation_probe x-ray
_diffrn_radiation_type MoK\a
_diffrn_radiation_wavelength 0.71073
_diffrn_reflns_av_R_equivalents 0.0826
_diffrn_reflns_av_unetI/netI 0.0447
_diffrn_reflns_laue_measured_fraction_full 0.524
_diffrn_reflns_laue_measured_fraction_max 0.470
_diffrn_reflns_limit_h_max 6
_diffrn_reflns_limit_h_min -6
_diffrn_reflns_limit_k_max 12
_diffrn_reflns_limit_k_min -12
_diffrn_reflns_limit_l_max 45
_diffrn_reflns_limit_l_min -45
_diffrn_reflns_number 4816
_diffrn_reflns_point_group_measured_fraction_full 0.524
_diffrn_reflns_point_group_measured_fraction_max 0.470
_diffrn_reflns_theta_full 26.000
_diffrn_reflns_theta_max 28.140
_diffrn_reflns_theta_min 3.429
_diffrn_source 'Enhance (Mo) X-ray Source'
_exptl_absorpt_coefficient_mu 0.091
_exptl_absorpt_correction_T_max 1.00000
_exptl_absorpt_correction_T_min 0.05743
_exptl_absorpt_correction_type multi-scan
_exptl_absorpt_process_details
;
CrysAlisPro, Agilent Technologies,
Version 1.171.37.31 (release 14-01-2014 CrysAlis171 .NET)
(compiled Jan 14 2014,18:38:05)
Empirical absorption correction using spherical harmonics,
 implemented in SCALE3 ABSPACK scaling algorithm.
;
_exptl_crystal_colour 'clear yellow'
_exptl_crystal_colour_lustre clear
_exptl_crystal_colour_primary yellow
_exptl_crystal_density_diffrn 1.418
_exptl_crystal_description plate
_exptl_crystal_F_000 1320
_exptl_crystal_size_max 0.15
_exptl_crystal_size_mid 0.15
_exptl_crystal_size_min 0.10
_refine_diff_density_max 0.230
_refine_diff_density_min -0.227
_refine_diff_density_rms 0.063
_refine_ls_extinction_method none
_refine_ls_goodness_of_fit_ref 1.086
_refine_ls_hydrogen_treatment constr
_refine_ls_matrix_type full
_refine_ls_number_parameters 58
_refine_ls_number_reflns 421
_refine_ls_number_restraints 0
_refine_ls_restrained_S_all 1.086
_refine_ls_R_factor_all 0.1104
_refine_ls_R_factor_gt 0.0698
_refine_ls_shift/su_max 0.001
_refine_ls_shift/su_mean 0.000
_refine_ls_structure_factor_coef Fsqd
_refine_ls_weighting_details 'w=1/[\s^2^(Fo^2^)+(0.1170P)^2^+6.9350P] where P=(Fo^2^+2Fc^2^)/3'
_refine_ls_weighting_scheme calc
_refine_ls_wR_factor_gt 0.1839
_refine_ls_wR_factor_ref 0.2223
_reflns_Friedel_coverage 0.000
_reflns_number_gt 273
_reflns_number_total 421
_reflns_threshold_expression 'I > 2\s(I)'
_cod_data_source_file c5ce00694e2.cif
_cod_data_source_block dMBzImH_1.49GPa
_cod_depositor_comments 'Adding full bibliography for 7220631--7220640.cif.'
_cod_database_code 7220640
_shelxl_version_number 2013-4
_shelx_space_group_comment
;
The symmetry employed for this shelxl refinement is uniquely defined
by the following loop, which should always be used as a source of
symmetry information in preference to the above space-group names.
They are only intended as comments.
;
_reflns_odcompleteness_completeness 45.91
_reflns_odcompleteness_iscentric 1
_reflns_odcompleteness_theta 28.08
_olex2_refinement_description
;
1. Fixed Uiso
 At 1.2 times of:
  All C(H) groups, All N(H) groups
 At 1.5 times of:
  All C(H,H,H) groups, All O(H) groups
2. Others
 Fixed Sof: H1(0.25) H3(0.5)
3.a Free rotating group:
 O1(H1)
3.b Aromatic/amide H refined with riding coordinates:
 N3(H3), C2(H2), C4(H4)
3.c Idealised Me refined as rotating group:
 C10(H10A,H10B,H10C)
;
_olex2_submission_special_instructions 'No special instructions were received'

loop_
_space_group_symop_operation_xyz
'x, y, z'
'-x+1/4, -y+1/4, z'
'x, -y+1/4, -z+1/4'
'-x+1/4, y, -z+1/4'
'x, y+1/2, z+1/2'
'-x+1/4, -y+3/4, z+1/2'
'x, -y+3/4, -z+3/4'
'-x+1/4, y+1/2, -z+3/4'
'x+1/2, y, z+1/2'
'-x+3/4, -y+1/4, z+1/2'
'x+1/2, -y+1/4, -z+3/4'
'-x+3/4, y, -z+3/4'
'x+1/2, y+1/2, z'
'-x+3/4, -y+3/4, z'
'x+1/2, -y+3/4, -z+1/4'
'-x+3/4, y+1/2, -z+1/4'
'-x, -y, -z'
'x-1/4, y-1/4, -z'
'-x, y-1/4, z-1/4'
'x-1/4, -y, z-1/4'
'-x, -y+1/2, -z+1/2'
'x-1/4, y+1/4, -z+1/2'
'-x, y+1/4, z+1/4'
'x-1/4, -y+1/2, z+1/4'
'-x+1/2, -y, -z+1/2'
'x+1/4, y-1/4, -z+1/2'
'-x+1/2, y-1/4, z+1/4'
'x+1/4, -y, z+1/4'
'-x+1/2, -y+1/2, -z'
'x+1/4, y+1/4, -z'
'-x+1/2, y+1/4, z-1/4'
'x+1/4, -y+1/2, z-1/4'

loop_
_atom_site_label
_atom_site_type_symbol
_atom_site_fract_x
_atom_site_fract_y
_atom_site_fract_z
_atom_site_U_iso_or_equiv
_atom_site_adp_type
_atom_site_occupancy
_atom_site_site_symmetry_order
_atom_site_calc_flag
_atom_site_refinement_flags_posn
_atom_site_refinement_flags_adp
_atom_site_refinement_flags_occupancy
O1 O -0.1250 0.3750 0.3750 0.0388(17) Uani 1 4 d S T P
H1 H -0.0706 0.3387 0.3931 0.058 Uiso 0.25 1 d G . .
N3 N 0.0319(6) 0.1993(3) 0.41485(8) 0.0389(12) Uani 1 1 d . . .
H3 H -0.0344 0.2539 0.4064 0.047 Uiso 0.5 1 calc R . .
C2 C 0.1250 0.1250 0.39370(14) 0.0467(19) Uani 1 2 d S T P
H2 H 0.1250 0.1250 0.3665 0.056 Uiso 1 2 calc RS T P
C4 C 0.0024(7) 0.2166(3) 0.48841(8) 0.0342(13) Uani 1 1 d . . .
H4 H -0.0776 0.2776 0.4883 0.041 Uiso 1 1 calc R . .
C5 C 0.0614(9) 0.1706(4) 0.52309(9) 0.0347(13) Uani 1 1 d . . .
C9 C 0.0649(9) 0.1700(4) 0.45354(8) 0.0330(13) Uani 1 1 d . . .
C10 C -0.0155(7) 0.2174(4) 0.56091(10) 0.0482(15) Uani 1 1 d . . .
H10A H -0.0882 0.1623 0.5745 0.072 Uiso 1 1 calc GR . .
H10B H -0.0973 0.2787 0.5553 0.072 Uiso 1 1 calc GR . .
H10C H 0.0901 0.2407 0.5770 0.072 Uiso 1 1 calc GR . .

loop_
_atom_site_aniso_label
_atom_site_aniso_U_11
_atom_site_aniso_U_22
_atom_site_aniso_U_33
_atom_site_aniso_U_23
_atom_site_aniso_U_13
_atom_site_aniso_U_12
O1 0.039(6) 0.045(6) 0.033(3) 0.000 0.000 0.000
N3 0.048(4) 0.036(4) 0.0323(16) 0.0054(15) -0.0024(16) 0.0000(15)
C2 0.059(8) 0.052(7) 0.029(2) 0.000 0.000 -0.007(3)
C4 0.030(5) 0.035(5) 0.0381(19) -0.0003(17) -0.0017(17) -0.0001(16)
C5 0.040(6) 0.034(6) 0.0301(16) -0.0051(17) 0.001(2) -0.0113(17)
C9 0.028(5) 0.042(6) 0.0294(16) 0.0040(17) 0.0028(19) -0.0035(18)
C10 0.047(6) 0.061(6) 0.037(2) -0.0060(19) 0.006(2) -0.012(2)

loop_
_atom_type_symbol
_atom_type_description
_atom_type_scat_dispersion_real
_atom_type_scat_dispersion_imag
_atom_type_scat_source
C C 0.0033 0.0016 'International Tables Vol C Tables 4.2.6.8 and 6.1.1.4'
H H 0.0000 0.0000 'International Tables Vol C Tables 4.2.6.8 and 6.1.1.4'
N N 0.0061 0.0033 'International Tables Vol C Tables 4.2.6.8 and 6.1.1.4'
O O 0.0106 0.0060 'International Tables Vol C Tables 4.2.6.8 and 6.1.1.4'

loop_
_geom_angle_atom_site_label_1
_geom_angle_atom_site_label_2
_geom_angle_atom_site_label_3
_geom_angle
_geom_angle_site_symmetry_1
_geom_angle_site_symmetry_3
C2 N3 H3 127.4 . .
C2 N3 C9 105.1(4) . .
C9 N3 H3 127.4 . .
N3 C2 N3 114.1(4) 2 .
N3 C2 H2 123.0 . .
N3 C2 H2 123.0 2 .
C5 C4 H4 120.7 . .
C5 C4 C9 118.6(4) . .
C9 C4 H4 120.7 . .
C4 C5 C5 120.4(3) . 2
C4 C5 C10 118.5(4) . .
C5 C5 C10 121.1(2) 2 .
N3 C9 C4 131.2(4) . .
C9 C9 N3 107.8(2) 2 .
C9 C9 C4 121.0(2) 2 .
C5 C10 H10A 109.5 . .
C5 C10 H10B 109.5 . .
C5 C10 H10C 109.5 . .
H10A C10 H10B 109.5 . .
H10A C10 H10C 109.5 . .
H10B C10 H10C 109.5 . .

loop_
_geom_bond_atom_site_label_1
_geom_bond_atom_site_label_2
_geom_bond_distance
_geom_bond_site_symmetry_2
O1 H1 0.8501 .
N3 H3 0.8600 .
N3 C2 1.329(4) .
N3 C9 1.389(4) .
C2 N3 1.329(4) 2
C2 H2 0.9300 .
C4 H4 0.9300 .
C4 C5 1.374(5) .
C4 C9 1.390(5) .
C5 C5 1.422(9) 2
C5 C10 1.511(5) .
C9 C9 1.381(9) 2
C10 H10A 0.9600 .
C10 H10B 0.9600 .
C10 H10C 0.9600 .

loop_
_geom_torsion_atom_site_label_1
_geom_torsion_atom_site_label_2
_geom_torsion_atom_site_label_3
_geom_torsion_atom_site_label_4
_geom_torsion
_geom_torsion_site_symmetry_4
C2 N3 C9 C4 -179.3(6) .
C2 N3 C9 C9 2.4(8) 2
C5 C4 C9 N3 -178.7(6) .
C5 C4 C9 C9 -0.6(12) 2
C9 N3 C2 N3 -0.9(3) 2
C9 C4 C5 C5 2.0(11) 2
C9 C4 C5 C10 -176.6(6) .
